data_4329977
loop_
_publ_author_name
'Romain J. Adcock'
'Duc Hanh Nguyen'
'Sonia Ladeira'
'Carole Le Berre'
'Philippe Serp'
'Philippe Kalck'

_publ_section_title
;
 Reactivity of Rhodium(I) Complexes Bearing Nitrogen-Containing Ligands
 toward CH3I: Synthesis and Full Characterization of Neutral
 cis-[RhX(CO)2(L)] and Acetyl [RhI(\m-I)(COMe)(CO)(L)]2 Complexes
;
_journal_name_full 'Inorganic Chemistry'
_journal_page_first 8670
_journal_page_last 8685
_journal_paper_doi 10.1021/ic2019988
_journal_volume 51
_journal_year 2012
_chemical_compound_source 'synthesis as described'
_chemical_formula_moiety 'C5 H4 Cl N2 O2 Rh'
_chemical_formula_sum 'C5 H4 Cl N2 O2 Rh'
_chemical_formula_weight 262.46
_chemical_name_systematic
;
 ?
;
_space_group_IT_number 14
_symmetry_cell_setting monoclinic
_symmetry_Int_Tables_number 14
_symmetry_space_group_name_Hall '-P 2ybc'
_symmetry_space_group_name_H-M 'P 1 21/c 1'
_atom_sites_solution_hydrogens geom
_atom_sites_solution_primary direct
_atom_sites_solution_secondary difmap
_cell_angle_alpha 90
_cell_angle_beta 125.835(5)
_cell_angle_gamma 90
_cell_formula_units_Z 4
_cell_length_a 10.4119(11)
_cell_length_b 6.7619(7)
_cell_length_c 13.9762(11)
_cell_measurement_reflns_used 7403
_cell_measurement_temperature 180(2)
_cell_measurement_theta_max 30.52
_cell_measurement_theta_min 2.41
_cell_measurement_wavelength 0.71073
_cell_volume 797.72(14)
_computing_cell_refinement 'Bruker SMART'
_computing_data_collection 'Bruker SMART'
_computing_data_reduction 'Bruker SAINT'
_computing_molecular_graphics 'Ortep-3 for Windows (Farrugia, 1997)'
_computing_publication_material 'WinGX publication routines (Farrugia, 1999)'
_computing_structure_refinement 'SHELXL-97 (Sheldrick, 1997)'
_computing_structure_solution 'SHELXS-97 (Sheldrick, 1990)'
_diffrn_ambient_temperature 180(2)
_diffrn_measured_fraction_theta_full 1
_diffrn_measured_fraction_theta_max 1
_diffrn_measurement_device_type 'Bruker Kappa APEX II'
_diffrn_measurement_method \w-\f
_diffrn_radiation_monochromator graphite
_diffrn_radiation_probe x-ray
_diffrn_radiation_source 'fine-focus sealed tube'
_diffrn_radiation_type MoK\a
_diffrn_radiation_wavelength 0.71073
_diffrn_reflns_av_R_equivalents 0.0185
_diffrn_reflns_av_unetI/netI 0.0144
_diffrn_reflns_limit_h_max 14
_diffrn_reflns_limit_h_min -14
_diffrn_reflns_limit_k_max 9
_diffrn_reflns_limit_k_min -9
_diffrn_reflns_limit_l_max 19
_diffrn_reflns_limit_l_min -19
_diffrn_reflns_number 10111
_diffrn_reflns_theta_full 30.52
_diffrn_reflns_theta_max 30.52
_diffrn_reflns_theta_min 2.93
_diffrn_standards_decay_% 0
_diffrn_standards_interval_count 0
_diffrn_standards_interval_time 0
_diffrn_standards_number 0
_exptl_absorpt_coefficient_mu 2.423
_exptl_absorpt_correction_T_max 0.785
_exptl_absorpt_correction_T_min 0.670
_exptl_absorpt_correction_type multi-scan
_exptl_absorpt_process_details
;
        [c.f. r.h. blessing, acta cryst. (1995), a51, 33-38]
;
_exptl_crystal_colour orange
_exptl_crystal_density_diffrn 2.185
_exptl_crystal_description plate
_exptl_crystal_F_000 504
_exptl_crystal_size_max 0.24
_exptl_crystal_size_mid 0.14
_exptl_crystal_size_min 0.1
_refine_diff_density_max 0.4
_refine_diff_density_min -0.354
_refine_diff_density_rms 0.066
_refine_ls_extinction_coef 0.0157(4)
_refine_ls_extinction_expression Fc^*^=kFc[1+0.001xFc^2^\l^3^/sin(2\q)]^-1/4^
_refine_ls_extinction_method SHELXL
_refine_ls_goodness_of_fit_ref 1.074
_refine_ls_hydrogen_treatment mixed
_refine_ls_matrix_type full
_refine_ls_number_parameters 104
_refine_ls_number_reflns 2445
_refine_ls_number_restraints 1
_refine_ls_restrained_S_all 1.074
_refine_ls_R_factor_all 0.0149
_refine_ls_R_factor_gt 0.0134
_refine_ls_shift/su_max 0.003
_refine_ls_shift/su_mean 0
_refine_ls_structure_factor_coef Fsqd
_refine_ls_weighting_details 'calc w=1/[\s^2^(Fo^2^)+(0.0178P)^2^+0.1784P] where P=(Fo^2^+2Fc^2^)/3'
_refine_ls_weighting_scheme calc
_refine_ls_wR_factor_gt 0.0353
_refine_ls_wR_factor_ref 0.0363
_reflns_number_gt 2302
_reflns_number_total 2445
_reflns_threshold_expression >2sigma(I)
_cod_data_source_file ic2019988_si_002_03.cif
_cod_data_source_block 3e
_cod_original_sg_symbol_H-M 'P 21/c'
_cod_database_code 4329977

loop_
_symmetry_equiv_pos_as_xyz
'x, y, z'
'-x, y+1/2, -z+1/2'
'-x, -y, -z'
'x, -y-1/2, z-1/2'

loop_
_atom_site_label
_atom_site_type_symbol
_atom_site_fract_x
_atom_site_fract_y
_atom_site_fract_z
_atom_site_U_iso_or_equiv
_atom_site_adp_type
_atom_site_occupancy
_atom_site_symmetry_multiplicity
_atom_site_calc_flag
_atom_site_refinement_flags
Rh1 Rh 1.008265(10) 0.386751(12) 0.744981(7) 0.02259(4) Uani 1 1 d .
Cl1 Cl 1.13284(4) 0.39360(4) 0.95084(3) 0.02867(7) Uani 1 1 d .
O2 O 0.85522(15) 0.39898(14) 0.48615(10) 0.0434(3) Uani 1 1 d .
O1 O 1.32835(15) 0.37520(16) 0.79552(15) 0.0581(4) Uani 1 1 d .
N1 N 0.78633(12) 0.38176(12) 0.71423(9) 0.02287(19) Uani 1 1 d .
N2 N 0.76730(12) 0.41946(15) 0.79948(9) 0.0270(2) Uani 1 1 d D
H2A H 0.8517(14) 0.439(2) 0.8701(9) 0.032 Uiso 1 1 d D
C5 C 0.64081(15) 0.34298(19) 0.61789(11) 0.0322(3) Uani 1 1 d .
H5 H 0.6166 0.3108 0.5428 0.039 Uiso 1 1 calc R
C4 C 0.53012(15) 0.35619(19) 0.64277(13) 0.0367(3) Uani 1 1 d .
H4 H 0.419 0.3355 0.5899 0.044 Uiso 1 1 calc R
C3 C 0.61529(15) 0.4054(2) 0.75960(13) 0.0346(3) Uani 1 1 d .
H3 H 0.5742 0.4259 0.8042 0.042 Uiso 1 1 calc R
C2 C 0.91402(18) 0.39272(16) 0.58434(13) 0.0299(3) Uani 1 1 d .
C1 C 1.20587(19) 0.38190(17) 0.77449(16) 0.0361(3) Uani 1 1 d .

loop_
_atom_site_aniso_label
_atom_site_aniso_U_11
_atom_site_aniso_U_22
_atom_site_aniso_U_33
_atom_site_aniso_U_23
_atom_site_aniso_U_13
_atom_site_aniso_U_12
Rh1 0.02217(6) 0.02134(6) 0.02779(6) -0.00167(3) 0.01661(4) -0.00078(3)
Cl1 0.02191(13) 0.03138(14) 0.02481(13) -0.00092(9) 0.00925(11) 0.00338(9)
O2 0.0659(8) 0.0361(5) 0.0370(5) -0.0037(4) 0.0350(6) -0.0030(4)
O1 0.0423(7) 0.0518(7) 0.0996(11) -0.0167(6) 0.0524(8) -0.0080(4)
N1 0.0197(4) 0.0255(5) 0.0220(4) 0.0022(3) 0.0114(4) 0.0004(3)
N2 0.0198(4) 0.0377(5) 0.0237(4) 0.0028(4) 0.0128(4) 0.0001(4)
C5 0.0249(6) 0.0368(6) 0.0255(5) 0.0005(5) 0.0094(5) -0.0030(5)
C4 0.0188(5) 0.0423(7) 0.0378(7) 0.0077(5) 0.0103(5) -0.0011(4)
C3 0.0233(6) 0.0437(7) 0.0399(7) 0.0087(5) 0.0203(5) 0.0025(5)
C2 0.0390(7) 0.0230(5) 0.0380(7) -0.0029(4) 0.0283(6) -0.0019(4)
C1 0.0359(7) 0.0276(6) 0.0564(9) -0.0082(5) 0.0335(7) -0.0047(4)

loop_
_atom_type_symbol
_atom_type_description
_atom_type_scat_dispersion_real
_atom_type_scat_dispersion_imag
_atom_type_scat_source
C C 0.0033 0.0016 'International Tables Vol C Tables 4.2.6.8 and 6.1.1.4'
H H 0 0 'International Tables Vol C Tables 4.2.6.8 and 6.1.1.4'
Cl Cl 0.1484 0.1585 'International Tables Vol C Tables 4.2.6.8 and 6.1.1.4'
N N 0.0061 0.0033 'International Tables Vol C Tables 4.2.6.8 and 6.1.1.4'
O O 0.0106 0.006 'International Tables Vol C Tables 4.2.6.8 and 6.1.1.4'
Rh Rh -1.1178 0.9187 'International Tables Vol C Tables 4.2.6.8 and 6.1.1.4'

loop_
_geom_angle_atom_site_label_1
_geom_angle_atom_site_label_2
_geom_angle_atom_site_label_3
_geom_angle
C1 Rh1 C2 90.08(7)
C1 Rh1 N1 177.89(5)
C2 Rh1 N1 90.79(5)
C1 Rh1 Cl1 89.02(6)
C2 Rh1 Cl1 177.45(4)
N1 Rh1 Cl1 90.20(3)
C5 N1 N2 105.19(11)
C5 N1 Rh1 132.47(9)
N2 N1 Rh1 122.34(8)
C3 N2 N1 111.72(11)
C3 N2 H2A 130.5(10)
N1 N2 H2A 117.6(10)
N1 C5 C4 110.65(12)
N1 C5 H5 124.7
C4 C5 H5 124.7
C3 C4 C5 105.18(11)
C3 C4 H4 127.4
C5 C4 H4 127.4
N2 C3 C4 107.26(13)
N2 C3 H3 126.4
C4 C3 H3 126.4
O2 C2 Rh1 178.91(12)
O1 C1 Rh1 177.82(17)

loop_
_geom_bond_atom_site_label_1
_geom_bond_atom_site_label_2
_geom_bond_distance
Rh1 C1 1.8468(15)
Rh1 C2 1.8508(14)
Rh1 N1 2.0887(11)
Rh1 Cl1 2.3649(4)
O2 C2 1.1296(18)
O1 C1 1.1295(19)
N1 C5 1.3373(16)
N1 N2 1.3417(14)
N2 C3 1.3386(16)
N2 H2A 0.865(9)
C5 C4 1.388(2)
C5 H5 0.95
C4 C3 1.367(2)
C4 H4 0.95
C3 H3 0.95
